data_4074129
loop_
_publ_author_name
'Chen, Liyi'
'Nie, Wan-Li'
'Paradies, Jan'
'Kehr, Gerald'
'Fr\"ohlich, Roland'
'Wedeking, Katrin'
'Erker, Gerhard'

_publ_section_title
;
 Insertion Reactions at Cyclobutylene-Bridgedansa-Metallocene
 Complexes:&#x00A0; A Quest for the Influence of Covering Phenylene Units
;
_journal_issue 22
_journal_name_full Organometallics
_journal_page_first 5333
_journal_paper_doi 10.1021/om0604268
_journal_volume 25
_journal_year 2006
_chemical_formula_sum 'C31 H37 N Zr'
_chemical_formula_weight 514.84
_chemical_name_systematic
; 
 ? 
;
_space_group_IT_number 14
_symmetry_cell_setting monoclinic
_symmetry_space_group_name_Hall '-P 2ybc'
_symmetry_space_group_name_H-M 'P 1 21/c 1'
_atom_sites_solution_hydrogens geom
_atom_sites_solution_primary direct
_atom_sites_solution_secondary difmap
_audit_creation_method SHELXL-97
_cell_angle_alpha 90.00
_cell_angle_beta 93.60(1)
_cell_angle_gamma 90.00
_cell_formula_units_Z 8
_cell_length_a 16.358(1)
_cell_length_b 19.860(1)
_cell_length_c 16.023(1)
_cell_measurement_temperature 198(2)
_cell_volume 5195.1(5)
_computing_cell_refinement 'Collect (Nonius B.V., 1998)'
_computing_data_collection 'Collect (Nonius B.V., 1998)'
_computing_data_reduction 'Denzo-SMN (Otwinowski & Minor, 1997)'
_computing_molecular_graphics 'Diamond (Brandenburg, 1997)'
_computing_publication_material 'SHELXL-97 (Sheldrick, 1997)'
_computing_structure_refinement 'SHELXL-97 (Sheldrick, 1997)'
_computing_structure_solution 'SHELXS-97 (Sheldrick, 1990)'
_diffrn_ambient_temperature 198(2)
_diffrn_measured_fraction_theta_full 0.977
_diffrn_measured_fraction_theta_max 0.977
_diffrn_measurement_device_type 'Nonius KappaCCD'
_diffrn_measurement_method '\w and \f scans'
_diffrn_radiation_monochromator graphite
_diffrn_radiation_source 'rotating anode Nonius FR591'
_diffrn_radiation_type MoK\a
_diffrn_radiation_wavelength 0.71073
_diffrn_reflns_av_R_equivalents 0.0527
_diffrn_reflns_av_sigmaI/netI 0.0342
_diffrn_reflns_limit_h_max 21
_diffrn_reflns_limit_h_min -21
_diffrn_reflns_limit_k_max 24
_diffrn_reflns_limit_k_min -26
_diffrn_reflns_limit_l_max 21
_diffrn_reflns_limit_l_min -16
_diffrn_reflns_number 44962
_diffrn_reflns_theta_full 28.25
_diffrn_reflns_theta_max 28.25
_diffrn_reflns_theta_min 2.05
_exptl_absorpt_coefficient_mu 0.442
_exptl_absorpt_correction_T_max 0.9168
_exptl_absorpt_correction_T_min 0.8093
_exptl_absorpt_correction_type multi-scan
_exptl_absorpt_process_details 'SORTAV (Blessing, 1995 & 1997)'
_exptl_crystal_colour 'light yellow'
_exptl_crystal_density_diffrn 1.316
_exptl_crystal_density_method 'not measured'
_exptl_crystal_description plate
_exptl_crystal_F_000 2160
_exptl_crystal_size_max 0.50
_exptl_crystal_size_mid 0.40
_exptl_crystal_size_min 0.20
_refine_diff_density_max 2.024
_refine_diff_density_min -0.873
_refine_diff_density_rms 0.072
_refine_ls_extinction_method none
_refine_ls_goodness_of_fit_ref 0.992
_refine_ls_hydrogen_treatment riding
_refine_ls_matrix_type full
_refine_ls_number_parameters 609
_refine_ls_number_reflns 12557
_refine_ls_number_restraints 0
_refine_ls_restrained_S_all 0.992
_refine_ls_R_factor_all 0.0471
_refine_ls_R_factor_gt 0.0400
_refine_ls_shift/su_max 0.002
_refine_ls_shift/su_mean 0.000
_refine_ls_structure_factor_coef Fsqd
_refine_ls_weighting_details 'calc w=1/[\s^2^(Fo^2^)+(0.0592P)^2^+5.7572P] where P=(Fo^2^+2Fc^2^)/3'
_refine_ls_weighting_scheme calc
_refine_ls_wR_factor_gt 0.1073
_refine_ls_wR_factor_ref 0.1132
_reflns_number_gt 10962
_reflns_number_total 12557
_reflns_threshold_expression >2sigma(I)
_cod_data_source_file om0604268si20060517_072519.cif
_cod_data_source_block erk3618
_cod_original_sg_symbol_H-M P21/c
_cod_database_code 4074129

loop_
_symmetry_equiv_pos_as_xyz
'x, y, z'
'-x, y+1/2, -z+1/2'
'-x, -y, -z'
'x, -y-1/2, z-1/2'

loop_
_atom_site_label
_atom_site_type_symbol
_atom_site_fract_x
_atom_site_fract_y
_atom_site_fract_z
_atom_site_U_iso_or_equiv
_atom_site_adp_type
_atom_site_occupancy
_atom_site_symmetry_multiplicity
_atom_site_calc_flag
_atom_site_refinement_flags
Zr1A Zr 0.102397(12) 0.705707(10) 0.571895(12) 0.02339(6) Uani 1 1 d .
C1A C -0.05170(15) 0.71966(15) 0.56563(15) 0.0364(5) Uani 1 1 d .
H1A H -0.0802 0.6972 0.5202 0.044 Uiso 1 1 calc R
C2A C -0.03160(14) 0.69166(14) 0.64615(15) 0.0326(5) Uani 1 1 d .
C3A C 0.01658(15) 0.73895(13) 0.69266(14) 0.0328(5) Uani 1 1 d .
H3A H 0.0427 0.7317 0.7466 0.039 Uiso 1 1 calc R
C4A C 0.01960(16) 0.79969(13) 0.64502(16) 0.0359(5) Uani 1 1 d .
C5A C 0.0520(2) 0.86456(15) 0.66362(19) 0.0479(7) Uani 1 1 d .
H5A H 0.0792 0.8737 0.7166 0.058 Uiso 1 1 calc R
C6A C 0.0436(2) 0.91383(15) 0.6040(2) 0.0565(9) Uani 1 1 d .
H6A H 0.0646 0.9576 0.6162 0.068 Uiso 1 1 calc R
C7A C 0.0044(2) 0.90088(16) 0.5246(2) 0.0563(9) Uani 1 1 d .
H7A H 0.0002 0.9361 0.4845 0.068 Uiso 1 1 calc R
C8A C -0.02777(18) 0.83916(17) 0.50385(19) 0.0481(7) Uani 1 1 d .
H8A H -0.0535 0.8313 0.4499 0.058 Uiso 1 1 calc R
C9A C -0.02177(16) 0.78698(14) 0.56477(16) 0.0370(6) Uani 1 1 d .
C10A C -0.05654(15) 0.62241(14) 0.67569(16) 0.0370(5) Uani 1 1 d .
C11A C -0.06447(18) 0.62072(17) 0.77181(17) 0.0456(7) Uani 1 1 d .
H11A H -0.0709 0.6658 0.7969 0.055 Uiso 1 1 calc R
H11B H -0.1073 0.5895 0.7894 0.055 Uiso 1 1 calc R
C12A C -0.12935(19) 0.59512(19) 0.6217(2) 0.0559(8) Uani 1 1 d .
H12A H -0.1703 0.6308 0.6122 0.084 Uiso 1 1 calc R
H12B H -0.1538 0.5572 0.6504 0.084 Uiso 1 1 calc R
H12C H -0.1107 0.5798 0.5679 0.084 Uiso 1 1 calc R
C13A C 0.06975(18) 0.70176(16) 0.42788(16) 0.0434(6) Uani 1 1 d .
H13A H 0.0551 0.7470 0.4076 0.065 Uiso 1 1 calc R
H13B H 0.0234 0.6712 0.4163 0.065 Uiso 1 1 calc R
H13C H 0.1172 0.6854 0.3993 0.065 Uiso 1 1 calc R
C14A C 0.19950(15) 0.77413(12) 0.62055(15) 0.0315(5) Uani 1 1 d .
C15A C 0.2506(2) 0.80853(17) 0.68944(19) 0.0518(7) Uani 1 1 d .
H15A H 0.3018 0.7836 0.7006 0.078 Uiso 1 1 calc R
H15B H 0.2203 0.8098 0.7402 0.078 Uiso 1 1 calc R
H15C H 0.2630 0.8546 0.6723 0.078 Uiso 1 1 calc R
N1A N 0.20045(12) 0.77898(10) 0.54150(12) 0.0303(4) Uani 1 1 d .
C16A C 0.25266(17) 0.82111(15) 0.48831(18) 0.0420(6) Uani 1 1 d .
C17A C 0.34294(18) 0.81600(17) 0.5178(2) 0.0534(8) Uani 1 1 d .
H17A H 0.3515 0.8365 0.5733 0.080 Uiso 1 1 calc R
H17B H 0.3762 0.8397 0.4783 0.080 Uiso 1 1 calc R
H17C H 0.3592 0.7685 0.5207 0.080 Uiso 1 1 calc R
C18A C 0.2432(3) 0.7933(2) 0.3999(2) 0.0745(12) Uani 1 1 d .
H18A H 0.2574 0.7454 0.4005 0.112 Uiso 1 1 calc R
H18B H 0.2796 0.8177 0.3642 0.112 Uiso 1 1 calc R
H18C H 0.1863 0.7989 0.3779 0.112 Uiso 1 1 calc R
C19A C 0.2235(2) 0.89422(18) 0.4925(3) 0.0652(10) Uani 1 1 d .
H19A H 0.1676 0.8977 0.4670 0.098 Uiso 1 1 calc R
H19B H 0.2600 0.9232 0.4621 0.098 Uiso 1 1 calc R
H19C H 0.2242 0.9086 0.5510 0.098 Uiso 1 1 calc R
C1B C 0.09859(17) 0.57982(14) 0.55333(18) 0.0412(6) Uani 1 1 d .
H1B H 0.0559 0.5649 0.5148 0.049 Uiso 1 1 calc R
C2B C 0.09257(16) 0.59014(12) 0.63993(18) 0.0371(5) Uani 1 1 d .
C3B C 0.16539(17) 0.61901(13) 0.67291(17) 0.0380(5) Uani 1 1 d .
H3B H 0.1756 0.6354 0.7283 0.046 Uiso 1 1 calc R
C4B C 0.22174(16) 0.61944(13) 0.60834(18) 0.0393(6) Uani 1 1 d .
C5B C 0.30662(19) 0.63636(16) 0.6077(3) 0.0601(9) Uani 1 1 d .
H5B H 0.3358 0.6539 0.6561 0.072 Uiso 1 1 calc R
C6B C 0.3449(2) 0.62623(18) 0.5339(3) 0.0742(14) Uani 1 1 d .
H6B H 0.4016 0.6363 0.5324 0.089 Uiso 1 1 calc R
C7B C 0.3033(3) 0.6020(2) 0.4623(3) 0.0749(13) Uani 1 1 d .
H7B H 0.3324 0.5947 0.4136 0.090 Uiso 1 1 calc R
C8B C 0.2232(2) 0.58842(17) 0.4600(2) 0.0617(10) Uani 1 1 d .
H8B H 0.1950 0.5740 0.4095 0.074 Uiso 1 1 calc R
C9B C 0.18060(18) 0.59594(13) 0.53417(18) 0.0415(6) Uani 1 1 d .
C10B C 0.01988(18) 0.57296(14) 0.68964(18) 0.0417(6) Uani 1 1 d .
C11B C 0.0230(2) 0.59225(17) 0.78434(18) 0.0488(7) Uani 1 1 d .
H11C H 0.0276 0.5530 0.8225 0.059 Uiso 1 1 calc R
H11D H 0.0649 0.6266 0.8005 0.059 Uiso 1 1 calc R
C12B C 0.0001(2) 0.49930(16) 0.6808(2) 0.0513(7) Uani 1 1 d .
H12D H -0.0141 0.4888 0.6219 0.077 Uiso 1 1 calc R
H12E H -0.0463 0.4884 0.7142 0.077 Uiso 1 1 calc R
H12F H 0.0479 0.4726 0.7006 0.077 Uiso 1 1 calc R
Zr1C Zr 0.413088(12) 0.404895(10) 0.742391(12) 0.02177(6) Uani 1 1 d .
C1C C 0.38095(19) 0.51830(14) 0.80336(18) 0.0433(6) Uani 1 1 d .
H1C H 0.3717 0.5531 0.7631 0.052 Uiso 1 1 calc R
C2C C 0.45858(18) 0.49935(15) 0.84190(17) 0.0448(7) Uani 1 1 d .
C3C C 0.44650(17) 0.44184(16) 0.89098(15) 0.0429(6) Uani 1 1 d .
H3C H 0.4883 0.4164 0.9202 0.051 Uiso 1 1 calc R
C4C C 0.36065(16) 0.42828(15) 0.88947(15) 0.0380(6) Uani 1 1 d .
C5C C 0.31408(19) 0.38046(18) 0.93229(17) 0.0472(7) Uani 1 1 d .
H5C H 0.3405 0.3473 0.9672 0.057 Uiso 1 1 calc R
C6C C 0.23077(19) 0.38306(18) 0.92241(19) 0.0519(7) Uani 1 1 d .
H6C H 0.1992 0.3519 0.9519 0.062 Uiso 1 1 calc R
C7C C 0.19029(18) 0.43072(18) 0.86961(19) 0.0511(7) Uani 1 1 d .
H7C H 0.1321 0.4312 0.8646 0.061 Uiso 1 1 calc R
C8C C 0.23265(18) 0.47624(16) 0.82551(18) 0.0455(6) Uani 1 1 d .
H8C H 0.2046 0.5073 0.7889 0.055 Uiso 1 1 calc R
C9C C 0.31977(17) 0.47630(13) 0.83543(16) 0.0378(6) Uani 1 1 d .
C10C C 0.5404(2) 0.5342(2) 0.8318(2) 0.0672(11) Uani 1 1 d .
C11C C 0.5294(4) 0.6096(3) 0.8241(5) 0.141(3) Uani 1 1 d .
H11E H 0.5741 0.6363 0.8525 0.169 Uiso 1 1 calc R
H11F H 0.4749 0.6260 0.8384 0.169 Uiso 1 1 calc R
C12C C 0.6083(3) 0.5085(4) 0.8935(3) 0.117(2) Uani 1 1 d .
H12G H 0.6449 0.4789 0.8643 0.176 Uiso 1 1 calc R
H12H H 0.5840 0.4834 0.9384 0.176 Uiso 1 1 calc R
H12I H 0.6395 0.5468 0.9174 0.176 Uiso 1 1 calc R
C13C C 0.45562(17) 0.30376(14) 0.80611(18) 0.0411(6) Uani 1 1 d .
H13D H 0.4156 0.2898 0.8457 0.062 Uiso 1 1 calc R
H13E H 0.5091 0.3102 0.8361 0.062 Uiso 1 1 calc R
H13F H 0.4600 0.2689 0.7633 0.062 Uiso 1 1 calc R
C14C C 0.29812(14) 0.40632(12) 0.66388(15) 0.0305(5) Uani 1 1 d .
C15C C 0.23735(19) 0.43795(16) 0.6014(2) 0.0500(7) Uani 1 1 d .
H15D H 0.2085 0.4026 0.5686 0.075 Uiso 1 1 calc R
H15E H 0.2662 0.4674 0.5640 0.075 Uiso 1 1 calc R
H15F H 0.1977 0.4645 0.6309 0.075 Uiso 1 1 calc R
N1C N 0.30055(11) 0.34857(10) 0.69760(12) 0.0285(4) Uani 1 1 d .
C16C C 0.24274(16) 0.29037(13) 0.68788(19) 0.0406(6) Uani 1 1 d .
C17C C 0.2636(2) 0.24099(19) 0.7583(3) 0.0697(11) Uani 1 1 d .
H17D H 0.3206 0.2263 0.7559 0.105 Uiso 1 1 calc R
H17E H 0.2272 0.2018 0.7523 0.105 Uiso 1 1 calc R
H17F H 0.2564 0.2629 0.8121 0.105 Uiso 1 1 calc R
C18C C 0.2534(2) 0.2571(2) 0.6036(3) 0.0693(11) Uani 1 1 d .
H18D H 0.2393 0.2894 0.5587 0.104 Uiso 1 1 calc R
H18E H 0.2173 0.2178 0.5974 0.104 Uiso 1 1 calc R
H18F H 0.3104 0.2428 0.6004 0.104 Uiso 1 1 calc R
C19C C 0.15372(18) 0.31382(18) 0.6940(3) 0.0617(9) Uani 1 1 d .
H19D H 0.1486 0.3376 0.7470 0.092 Uiso 1 1 calc R
H19E H 0.1172 0.2746 0.6915 0.092 Uiso 1 1 calc R
H19F H 0.1385 0.3442 0.6474 0.092 Uiso 1 1 calc R
C1D C 0.55795(14) 0.39750(13) 0.70163(16) 0.0346(5) Uani 1 1 d .
H1D H 0.5942 0.3777 0.7433 0.042 Uiso 1 1 calc R
C2D C 0.53858(15) 0.46635(13) 0.69475(15) 0.0348(5) Uani 1 1 d .
C3D C 0.47733(16) 0.47458(12) 0.62921(15) 0.0338(5) Uani 1 1 d .
H3D H 0.4497 0.5153 0.6143 0.041 Uiso 1 1 calc R
C4D C 0.46437(15) 0.41076(12) 0.58954(14) 0.0313(5) Uani 1 1 d .
C5D C 0.41729(18) 0.39045(17) 0.51642(16) 0.0447(6) Uani 1 1 d .
H5D H 0.3840 0.4219 0.4852 0.054 Uiso 1 1 calc R
C6D C 0.4209(2) 0.32433(18) 0.49181(18) 0.0529(8) Uani 1 1 d .
H6D H 0.3901 0.3104 0.4426 0.063 Uiso 1 1 calc R
C7D C 0.4690(2) 0.27662(16) 0.5374(2) 0.0514(8) Uani 1 1 d .
H7D H 0.4701 0.2314 0.5183 0.062 Uiso 1 1 calc R
C8D C 0.51388(18) 0.29392(13) 0.60848(19) 0.0430(6) Uani 1 1 d .
H8D H 0.5448 0.2610 0.6397 0.052 Uiso 1 1 calc R
C9D C 0.51377(14) 0.36251(12) 0.63526(15) 0.0310(5) Uani 1 1 d .
C10D C 0.57653(19) 0.52168(17) 0.74866(19) 0.0515(8) Uani 1 1 d .
C11D C 0.5385(5) 0.5986(3) 0.7263(4) 0.142(3) Uani 1 1 d .
H11G H 0.5780 0.6295 0.7019 0.170 Uiso 1 1 calc R
H11H H 0.4857 0.5980 0.6926 0.170 Uiso 1 1 calc R
C12D C 0.6574(4) 0.5354(4) 0.7271(4) 0.162(4) Uani 1 1 d .
H12J H 0.6701 0.5830 0.7380 0.244 Uiso 1 1 calc R
H12K H 0.6623 0.5257 0.6677 0.244 Uiso 1 1 calc R
H12L H 0.6959 0.5071 0.7608 0.244 Uiso 1 1 calc R

loop_
_atom_site_aniso_label
_atom_site_aniso_U_11
_atom_site_aniso_U_22
_atom_site_aniso_U_33
_atom_site_aniso_U_23
_atom_site_aniso_U_13
_atom_site_aniso_U_12
Zr1A 0.02385(11) 0.02556(11) 0.02070(10) -0.00029(7) 0.00097(7) 0.00072(7)
C1A 0.0276(11) 0.0510(15) 0.0305(11) 0.0067(10) 0.0009(9) 0.0039(10)
C2A 0.0264(11) 0.0417(13) 0.0300(11) 0.0045(10) 0.0054(9) 0.0056(10)
C3A 0.0374(12) 0.0360(13) 0.0257(10) 0.0005(9) 0.0079(9) 0.0079(10)
C4A 0.0406(13) 0.0342(13) 0.0341(12) 0.0004(10) 0.0118(10) 0.0116(10)
C5A 0.0627(18) 0.0342(14) 0.0486(15) -0.0064(12) 0.0162(14) 0.0108(13)
C6A 0.073(2) 0.0308(14) 0.069(2) 0.0010(13) 0.0285(18) 0.0133(14)
C7A 0.066(2) 0.0445(17) 0.0615(19) 0.0204(14) 0.0289(17) 0.0245(15)
C8A 0.0455(15) 0.0556(18) 0.0444(15) 0.0174(13) 0.0116(12) 0.0203(13)
C9A 0.0327(12) 0.0431(14) 0.0358(12) 0.0092(10) 0.0075(10) 0.0134(10)
C10A 0.0297(11) 0.0454(15) 0.0364(12) 0.0074(11) 0.0064(9) -0.0025(10)
C11A 0.0469(15) 0.0527(17) 0.0389(13) 0.0107(12) 0.0161(12) 0.0082(13)
C12A 0.0385(15) 0.066(2) 0.0622(19) 0.0113(16) -0.0056(13) -0.0163(14)
C13A 0.0390(14) 0.0629(19) 0.0279(12) -0.0049(11) -0.0008(10) -0.0016(12)
C14A 0.0331(11) 0.0281(11) 0.0323(11) 0.0031(9) -0.0050(9) 0.0000(9)
C15A 0.0597(19) 0.0498(17) 0.0436(15) -0.0014(13) -0.0156(13) -0.0136(15)
N1A 0.0304(10) 0.0291(10) 0.0313(9) 0.0058(8) 0.0001(8) -0.0015(8)
C16A 0.0395(14) 0.0416(15) 0.0456(14) 0.0146(12) 0.0078(11) -0.0056(11)
C17A 0.0386(15) 0.0468(17) 0.076(2) 0.0110(15) 0.0110(14) -0.0027(13)
C18A 0.079(3) 0.105(3) 0.0415(17) 0.0167(18) 0.0129(17) -0.031(2)
C19A 0.0516(18) 0.0503(19) 0.095(3) 0.0408(19) 0.0181(18) 0.0069(15)
C1B 0.0439(14) 0.0304(13) 0.0500(15) -0.0107(11) 0.0085(12) -0.0041(11)
C2B 0.0387(13) 0.0253(12) 0.0488(14) 0.0020(10) 0.0157(11) 0.0022(10)
C3B 0.0474(14) 0.0273(12) 0.0396(13) 0.0084(10) 0.0044(11) 0.0048(10)
C4B 0.0342(12) 0.0273(12) 0.0568(16) 0.0119(11) 0.0058(11) 0.0059(10)
C5B 0.0384(15) 0.0354(16) 0.106(3) 0.0221(17) -0.0028(16) 0.0075(12)
C6B 0.0383(16) 0.0437(18) 0.145(4) 0.033(2) 0.044(2) 0.0151(14)
C7B 0.076(3) 0.053(2) 0.102(3) 0.017(2) 0.057(3) 0.0162(19)
C8B 0.083(2) 0.0424(17) 0.064(2) 0.0036(14) 0.0427(19) 0.0140(16)
C9B 0.0495(15) 0.0269(12) 0.0505(15) 0.0022(10) 0.0230(13) 0.0085(11)
C10B 0.0439(14) 0.0364(14) 0.0459(14) 0.0035(11) 0.0125(12) -0.0031(11)
C11B 0.0533(17) 0.0556(19) 0.0379(14) 0.0095(12) 0.0067(12) 0.0003(14)
C12B 0.0532(17) 0.0416(16) 0.0604(18) 0.0077(14) 0.0137(14) -0.0087(13)
Zr1C 0.02364(11) 0.02005(11) 0.02161(10) 0.00005(7) 0.00141(7) -0.00213(7)
C1C 0.0591(17) 0.0287(13) 0.0443(14) -0.0107(11) 0.0213(13) -0.0040(12)
C2C 0.0514(16) 0.0469(16) 0.0377(13) -0.0211(12) 0.0158(12) -0.0209(13)
C3C 0.0401(14) 0.0614(18) 0.0272(11) -0.0101(11) 0.0027(10) -0.0112(13)
C4C 0.0405(13) 0.0502(16) 0.0239(10) -0.0077(10) 0.0071(9) -0.0087(12)
C5C 0.0482(16) 0.0634(19) 0.0308(12) 0.0058(12) 0.0076(11) -0.0098(14)
C6C 0.0472(16) 0.066(2) 0.0441(15) 0.0019(14) 0.0178(13) -0.0145(15)
C7C 0.0364(14) 0.067(2) 0.0514(16) -0.0120(15) 0.0151(12) -0.0030(14)
C8C 0.0451(15) 0.0469(16) 0.0458(15) -0.0087(12) 0.0116(12) 0.0115(12)
C9C 0.0452(14) 0.0351(13) 0.0344(12) -0.0106(10) 0.0126(10) -0.0007(11)
C10C 0.069(2) 0.075(2) 0.0600(19) -0.0395(18) 0.0266(17) -0.0465(19)
C11C 0.153(6) 0.071(3) 0.208(7) -0.079(4) 0.094(5) -0.071(4)
C12C 0.057(2) 0.206(7) 0.087(3) -0.011(4) -0.010(2) -0.070(3)
C13C 0.0411(14) 0.0357(14) 0.0456(14) 0.0146(11) -0.0050(11) -0.0042(11)
C14C 0.0261(10) 0.0302(12) 0.0348(11) -0.0035(9) -0.0014(9) 0.0035(9)
C15C 0.0434(15) 0.0471(17) 0.0572(17) 0.0026(13) -0.0152(13) 0.0112(13)
N1C 0.0238(9) 0.0263(9) 0.0353(10) -0.0037(8) -0.0004(7) -0.0026(7)
C16C 0.0302(12) 0.0332(14) 0.0581(17) -0.0085(11) 0.0007(11) -0.0090(10)
C17C 0.063(2) 0.0466(19) 0.097(3) 0.0205(19) -0.013(2) -0.0267(17)
C18C 0.056(2) 0.061(2) 0.092(3) -0.040(2) 0.0154(18) -0.0254(17)
C19C 0.0308(14) 0.0538(19) 0.101(3) -0.0192(19) 0.0099(16) -0.0116(13)
C1D 0.0251(11) 0.0410(14) 0.0381(12) -0.0017(10) 0.0038(9) 0.0001(10)
C2D 0.0343(12) 0.0353(13) 0.0361(12) -0.0078(10) 0.0130(10) -0.0113(10)
C3D 0.0443(13) 0.0258(11) 0.0323(11) 0.0026(9) 0.0108(10) -0.0023(10)
C4D 0.0355(12) 0.0341(12) 0.0251(10) -0.0012(9) 0.0091(9) -0.0026(9)
C5D 0.0475(15) 0.0577(18) 0.0291(12) -0.0044(11) 0.0040(11) -0.0014(13)
C6D 0.0537(17) 0.068(2) 0.0382(14) -0.0240(14) 0.0096(13) -0.0164(16)
C7D 0.0567(18) 0.0403(15) 0.0594(18) -0.0234(14) 0.0212(15) -0.0107(14)
C8D 0.0464(15) 0.0311(14) 0.0536(16) -0.0063(11) 0.0195(13) 0.0024(11)
C9D 0.0290(11) 0.0289(12) 0.0362(12) -0.0043(9) 0.0122(9) -0.0008(9)
C10D 0.0487(16) 0.0562(19) 0.0512(16) -0.0222(14) 0.0172(13) -0.0285(14)
C11D 0.208(8) 0.057(3) 0.150(6) 0.015(3) -0.074(6) -0.049(4)
C12D 0.128(5) 0.212(8) 0.157(5) -0.125(6) 0.088(4) -0.132(5)

loop_
_atom_type_symbol
_atom_type_description
_atom_type_scat_dispersion_real
_atom_type_scat_dispersion_imag
_atom_type_scat_source
C C 0.0033 0.0016 'International Tables Vol C Tables 4.2.6.8 and 6.1.1.4'
H H 0.0000 0.0000 'International Tables Vol C Tables 4.2.6.8 and 6.1.1.4'
N N 0.0061 0.0033 'International Tables Vol C Tables 4.2.6.8 and 6.1.1.4'
Zr Zr -2.9673 0.5597 'International Tables Vol C Tables 4.2.6.8 and 6.1.1.4'

loop_
_geom_angle_atom_site_label_1
_geom_angle_atom_site_label_2
_geom_angle_atom_site_label_3
_geom_angle
C14A Zr1A N1A 33.28(8)
C14A Zr1A C13A 119.12(10)
N1A Zr1A C13A 85.95(9)
C14A Zr1A C1B 131.94(9)
N1A Zr1A C1B 129.16(8)
C13A Zr1A C1B 81.24(11)
C14A Zr1A C1A 129.99(9)
N1A Zr1A C1A 130.13(8)
C13A Zr1A C1A 78.42(9)
C1B Zr1A C1A 94.98(9)
C14A Zr1A C3B 86.43(9)
N1A Zr1A C3B 108.16(8)
C13A Zr1A C3B 131.73(10)
C1B Zr1A C3B 53.67(9)
C1A Zr1A C3B 117.59(9)
C14A Zr1A C3A 89.47(9)
N1A Zr1A C3A 115.64(8)
C13A Zr1A C3A 130.99(9)
C1B Zr1A C3A 109.65(9)
C1A Zr1A C3A 53.64(8)
C3B Zr1A C3A 84.98(8)
C14A Zr1A C2B 117.95(9)
N1A Zr1A C2B 137.92(8)
C13A Zr1A C2B 112.04(10)
C1B Zr1A C2B 32.35(9)
C1A Zr1A C2B 91.50(9)
C3B Zr1A C2B 31.84(9)
C3A Zr1A C2B 81.73(8)
C14A Zr1A C2A 121.40(9)
N1A Zr1A C2A 144.34(8)
C13A Zr1A C2A 107.72(9)
C1B Zr1A C2A 86.08(9)
C1A Zr1A C2A 32.38(7)
C3B Zr1A C2A 87.43(8)
C3A Zr1A C2A 31.93(8)
C2B Zr1A C2A 68.07(8)
C14A Zr1A C9A 100.24(9)
N1A Zr1A C9A 98.96(8)
C13A Zr1A C9A 81.23(10)
C1B Zr1A C9A 126.85(9)
C1A Zr1A C9A 32.25(9)
C3B Zr1A C9A 137.45(8)
C3A Zr1A C9A 53.44(8)
C2B Zr1A C9A 120.61(8)
C2A Zr1A C9A 53.13(8)
C14A Zr1A C9B 104.14(10)
N1A Zr1A C9B 97.10(8)
C13A Zr1A C9B 80.14(10)
C1B Zr1A C9B 32.29(9)
C1A Zr1A C9B 125.58(10)
C3B Zr1A C9B 52.94(9)
C3A Zr1A C9B 133.77(8)
C2B Zr1A C9B 52.70(8)
C2A Zr1A C9B 117.34(8)
C9A Zr1A C9B 154.38(10)
C14A Zr1A C4A 77.50(9)
N1A Zr1A C4A 91.82(8)
C13A Zr1A C4A 111.86(10)
C1B Zr1A C4A 138.51(9)
C1A Zr1A C4A 53.10(9)
C3B Zr1A C4A 113.46(8)
C3A Zr1A C4A 32.05(8)
C2B Zr1A C4A 113.64(8)
C2A Zr1A C4A 52.59(8)
C9A Zr1A C4A 31.98(8)
C9B Zr1A C4A 165.61(8)
C14A Zr1A C4B 79.30(9)
N1A Zr1A C4B 86.56(8)
C13A Zr1A C4B 108.49(10)
C1B Zr1A C4B 52.64(9)
C1A Zr1A C4B 143.31(9)
C3B Zr1A C4B 31.99(8)
C3A Zr1A C4B 115.85(8)
C2B Zr1A C4B 52.11(8)
C2A Zr1A C4B 117.88(8)
C9A Zr1A C4B 169.25(8)
C9B Zr1A C4B 31.10(9)
C4A Zr1A C4B 139.39(9)
C9A C1A C2A 108.4(2)
C9A C1A Zr1A 76.18(14)
C2A C1A Zr1A 75.45(14)
C3A C2A C1A 108.0(2)
C3A C2A C10A 126.2(2)
C1A C2A C10A 125.8(2)
C3A C2A Zr1A 73.02(13)
C1A C2A Zr1A 72.17(13)
C10A C2A Zr1A 119.70(16)
C2A C3A C4A 108.5(2)
C2A C3A Zr1A 75.05(13)
C4A C3A Zr1A 76.94(13)
C5A C4A C3A 132.8(3)
C5A C4A C9A 119.8(2)
C3A C4A C9A 107.4(2)
C5A C4A Zr1A 122.90(18)
C3A C4A Zr1A 71.00(13)
C9A C4A Zr1A 72.72(14)
C6A C5A C4A 118.9(3)
C5A C6A C7A 121.3(3)
C8A C7A C6A 121.9(3)
C7A C8A C9A 118.5(3)
C8A C9A C1A 133.0(3)
C8A C9A C4A 119.6(3)
C1A C9A C4A 107.4(2)
C8A C9A Zr1A 120.26(17)
C1A C9A Zr1A 71.57(14)
C4A C9A Zr1A 75.30(14)
C2A C10A C12A 111.1(2)
C2A C10A C11A 111.7(2)
C12A C10A C11A 116.3(2)
C2A C10A C10B 112.2(2)
C12A C10A C10B 116.0(3)
C11A C10A C10B 87.8(2)
C11B C11A C10A 90.1(2)
N1A C14A C15A 130.9(2)
N1A C14A Zr1A 75.34(14)
C15A C14A Zr1A 153.7(2)
C14A N1A C16A 130.7(2)
C14A N1A Zr1A 71.38(14)
C16A N1A Zr1A 157.94(17)
N1A C16A C18A 107.4(2)
N1A C16A C17A 111.2(2)
C18A C16A C17A 107.7(3)
N1A C16A C19A 108.3(2)
C18A C16A C19A 111.8(3)
C17A C16A C19A 110.4(3)
C2B C1B C9B 107.6(3)
C2B C1B Zr1A 75.08(15)
C9B C1B Zr1A 77.68(15)
C3B C2B C1B 108.7(2)
C3B C2B C10B 125.0(3)
C1B C2B C10B 126.2(3)
C3B C2B Zr1A 73.55(14)
C1B C2B Zr1A 72.57(15)
C10B C2B Zr1A 120.08(17)
C2B C3B C4B 107.6(2)
C2B C3B Zr1A 74.60(15)
C4B C3B Zr1A 77.80(14)
C9B C4B C3B 108.3(2)
C9B C4B C5B 119.0(3)
C3B C4B C5B 132.7(3)
C9B C4B Zr1A 73.76(15)
C3B C4B Zr1A 70.22(14)
C5B C4B Zr1A 123.51(18)
C6B C5B C4B 117.6(4)
C7B C6B C5B 122.2(3)
C8B C7B C6B 121.6(4)
C7B C8B C9B 119.1(4)
C4B C9B C8B 120.4(3)
C4B C9B C1B 107.3(2)
C8B C9B C1B 132.1(3)
C4B C9B Zr1A 75.15(15)
C8B C9B Zr1A 123.5(2)
C1B C9B Zr1A 70.03(14)
C12B C10B C2B 110.0(2)
C12B C10B C11B 108.9(2)
C2B C10B C11B 118.5(3)
C12B C10B C10A 115.1(2)
C2B C10B C10A 115.0(2)
C11B C10B C10A 87.9(2)
C11A C11B C10B 89.4(2)
C14C Zr1C N1C 33.24(8)
C14C Zr1C C13C 118.79(9)
N1C Zr1C C13C 85.80(9)
C14C Zr1C C1D 129.97(9)
N1C Zr1C C1D 131.44(8)
C13C Zr1C C1D 78.63(9)
C14C Zr1C C3C 131.68(9)
N1C Zr1C C3C 125.12(8)
C13C Zr1C C3C 78.26(11)
C1D Zr1C C3C 96.37(9)
C14C Zr1C C1C 91.06(10)
N1C Zr1C C1C 112.57(9)
C13C Zr1C C1C 131.37(10)
C1D Zr1C C1C 112.16(9)
C3C Zr1C C1C 53.99(11)
C14C Zr1C C2C 123.78(10)
N1C Zr1C C2C 140.69(8)
C13C Zr1C C2C 107.01(11)
C1D Zr1C C2C 87.84(9)
C3C Zr1C C2C 32.29(10)
C1C Zr1C C2C 32.72(10)
C14C Zr1C C2D 119.97(9)
N1C Zr1C C2D 143.84(8)
C13C Zr1C C2D 108.61(10)
C1D Zr1C C2D 32.34(8)
C3C Zr1C C2D 90.72(8)
C1C Zr1C C2D 83.09(8)
C2C Zr1C C2D 67.95(8)
C14C Zr1C C3D 87.83(9)
N1C Zr1C C3D 114.21(8)
C13C Zr1C C3D 130.51(9)
C1D Zr1C C3D 53.76(9)
C3C Zr1C C3D 115.97(9)
C1C Zr1C C3D 84.06(8)
C2C Zr1C C3D 85.89(8)
C2D Zr1C C3D 32.17(8)
C14C Zr1C C9D 100.46(8)
N1C Zr1C C9D 99.77(7)
C13C Zr1C C9D 80.00(9)
C1D Zr1C C9D 32.50(8)
C3C Zr1C C9D 127.68(9)
C1C Zr1C C9D 134.63(8)
C2C Zr1C C9D 118.79(8)
C2D Zr1C C9D 53.10(8)
C3D Zr1C C9D 53.14(8)
C14C Zr1C C4C 101.39(9)
N1C Zr1C C4C 93.93(8)
C13C Zr1C C4C 82.17(10)
C1D Zr1C C4C 128.24(8)
C3C Zr1C C4C 32.37(8)
C1C Zr1C C4C 53.20(9)
C2C Zr1C C4C 53.13(8)
C2D Zr1C C4C 120.28(8)
C3D Zr1C C4C 136.00(8)
C9D Zr1C C4C 156.57(9)
C14C Zr1C C9C 79.06(9)
N1C Zr1C C9C 87.48(8)
C13C Zr1C C9C 112.63(10)
C1D Zr1C C9C 140.94(9)
C3C Zr1C C9C 53.37(9)
C1C Zr1C C9C 32.08(8)
C2C Zr1C C9C 53.22(9)
C2D Zr1C C9C 114.90(8)
C3D Zr1C C9C 113.00(8)
C9D Zr1C C9C 166.05(8)
C4C Zr1C C9C 31.73(9)
C14C Zr1C C4D 77.21(8)
N1C Zr1C C4D 91.58(7)
C13C Zr1C C4D 109.85(9)
C1D Zr1C C4D 53.07(8)
C3C Zr1C C4D 143.25(8)
C1C Zr1C C4D 113.94(8)
C2C Zr1C C4D 116.84(8)
C2D Zr1C C4D 52.54(8)
C3D Zr1C C4D 31.83(7)
C9D Zr1C C4D 31.60(8)
C4C Zr1C C4D 167.14(9)
C9C Zr1C C4D 137.31(8)
C9C C1C C2C 108.4(3)
C9C C1C Zr1C 77.59(15)
C2C C1C Zr1C 74.38(15)
C3C C2C C1C 107.7(2)
C3C C2C C10C 125.6(3)
C1C C2C C10C 126.7(3)
C3C C2C Zr1C 72.90(15)
C1C C2C Zr1C 72.89(14)
C10C C2C Zr1C 119.54(17)
C2C C3C C4C 108.4(3)
C2C C3C Zr1C 74.81(14)
C4C C3C Zr1C 76.95(14)
C5C C4C C9C 119.7(3)
C5C C4C C3C 132.4(3)
C9C C4C C3C 107.9(2)
C5C C4C Zr1C 122.39(19)
C9C C4C Zr1C 74.81(13)
C3C C4C Zr1C 70.68(13)
C6C C5C C4C 118.7(3)
C5C C6C C7C 121.6(3)
C8C C7C C6C 121.5(3)
C7C C8C C9C 118.7(3)
C1C C9C C8C 133.0(3)
C1C C9C C4C 107.3(2)
C8C C9C C4C 119.7(3)
C1C C9C Zr1C 70.33(14)
C8C C9C Zr1C 123.46(18)
C4C C9C Zr1C 73.46(14)
C10D C10C C11C 98.2(4)
C10D C10C C2C 114.4(2)
C11C C10C C2C 110.9(4)
C10D C10C C12C 101.9(4)
C11C C10C C12C 117.5(4)
C2C C10C C12C 112.8(3)
C10C C11C C11D 85.8(3)
N1C C14C C15C 131.6(2)
N1C C14C Zr1C 75.01(14)
C15C C14C Zr1C 153.3(2)
C14C N1C C16C 130.7(2)
C14C N1C Zr1C 71.76(13)
C16C N1C Zr1C 157.46(17)
N1C C16C C17C 108.1(2)
N1C C16C C18C 108.7(2)
C17C C16C C18C 110.3(3)
N1C C16C C19C 110.8(2)
C17C C16C C19C 108.5(3)
C18C C16C C19C 110.4(3)
C2D C1D C9D 108.3(2)
C2D C1D Zr1C 75.58(14)
C9D C1D Zr1C 77.27(13)
C1D C2D C3D 108.4(2)
C1D C2D C10D 125.5(3)
C3D C2D C10D 126.0(3)
C1D C2D Zr1C 72.08(13)
C3D C2D Zr1C 74.40(13)
C10D C2D Zr1C 119.23(16)
C2D C3D C4D 107.8(2)
C2D C3D Zr1C 73.43(13)
C4D C3D Zr1C 77.25(13)
C5D C4D C9D 119.6(2)
C5D C4D C3D 132.6(3)
C9D C4D C3D 107.7(2)
C5D C4D Zr1C 124.43(17)
C9D C4D Zr1C 72.34(12)
C3D C4D Zr1C 70.92(13)
C6D C5D C4D 118.5(3)
C5D C6D C7D 121.8(3)
C8D C7D C6D 121.3(3)
C7D C8D C9D 118.8(3)
C4D C9D C8D 119.9(2)
C4D C9D C1D 107.4(2)
C8D C9D C1D 132.7(3)
C4D C9D Zr1C 76.05(13)
C8D C9D Zr1C 121.43(17)
C1D C9D Zr1C 70.23(13)
C12D C10D C2D 111.0(3)
C12D C10D C10C 127.3(3)
C2D C10D C10C 117.1(2)
C12D C10D C11D 96.5(5)
C2D C10D C11D 114.0(3)
C10C C10D C11D 83.0(4)
C11C C11D C10D 88.4(4)

loop_
_geom_bond_atom_site_label_1
_geom_bond_atom_site_label_2
_geom_bond_distance
Zr1A C14A 2.196(2)
Zr1A N1A 2.242(2)
Zr1A C13A 2.337(3)
Zr1A C1B 2.518(3)
Zr1A C1A 2.532(2)
Zr1A C3B 2.537(2)
Zr1A C3A 2.548(2)
Zr1A C2B 2.550(2)
Zr1A C2A 2.574(2)
Zr1A C9A 2.591(2)
Zr1A C9B 2.617(2)
Zr1A C4A 2.625(2)
Zr1A C4B 2.635(3)
C1A C9A 1.424(4)
C1A C2A 1.424(3)
C2A C3A 1.409(4)
C2A C10A 1.519(4)
C3A C4A 1.430(3)
C4A C5A 1.418(4)
C4A C9A 1.437(4)
C5A C6A 1.368(4)
C6A C7A 1.411(5)
C7A C8A 1.367(5)
C8A C9A 1.423(4)
C10A C12A 1.527(4)
C10A C11A 1.554(4)
C10A C10B 1.594(4)
C11A C11B 1.540(4)
C14A N1A 1.271(3)
C14A C15A 1.506(4)
N1A C16A 1.499(3)
C16A C18A 1.519(5)
C16A C17A 1.525(4)
C16A C19A 1.531(5)
C1B C2B 1.412(4)
C1B C9B 1.431(4)
C2B C3B 1.396(4)
C2B C10B 1.511(3)
C3B C4B 1.428(4)
C4B C9B 1.408(4)
C4B C5B 1.429(4)
C5B C6B 1.388(6)
C6B C7B 1.383(7)
C7B C8B 1.336(6)
C8B C9B 1.423(4)
C10B C12B 1.503(4)
C10B C11B 1.563(4)
Zr1C C14C 2.196(2)
Zr1C N1C 2.2337(19)
Zr1C C13C 2.339(3)
Zr1C C1D 2.501(2)
Zr1C C3C 2.518(2)
Zr1C C1C 2.524(3)
Zr1C C2C 2.543(2)
Zr1C C2D 2.546(2)
Zr1C C3D 2.559(2)
Zr1C C9D 2.593(2)
Zr1C C4C 2.600(2)
Zr1C C9C 2.617(2)
Zr1C C4D 2.641(2)
C1C C9C 1.423(4)
C1C C2C 1.427(5)
C2C C3C 1.408(4)
C2C C10C 1.525(4)
C3C C4C 1.429(4)
C4C C5C 1.421(4)
C4C C9C 1.426(4)
C5C C6C 1.363(4)
C6C C7C 1.407(5)
C7C C8C 1.363(4)
C8C C9C 1.424(4)
C10C C10D 1.511(4)
C10C C11C 1.512(7)
C10C C12C 1.527(7)
C11C C11D 1.598(9)
C14C N1C 1.267(3)
C14C C15C 1.503(3)
N1C C16C 1.495(3)
C16C C17C 1.517(5)
C16C C18C 1.523(4)
C16C C19C 1.538(4)
C1D C2D 1.406(4)
C1D C9D 1.428(3)
C2D C3D 1.415(4)
C2D C10D 1.507(4)
C3D C4D 1.428(3)
C4D C5D 1.420(4)
C4D C9D 1.426(4)
C5D C6D 1.373(5)
C6D C7D 1.407(5)
C7D C8D 1.359(5)
C8D C9D 1.428(3)
C10D C12D 1.415(5)
C10D C11D 1.680(7)

loop_
_geom_torsion_atom_site_label_1
_geom_torsion_atom_site_label_2
_geom_torsion_atom_site_label_3
_geom_torsion_atom_site_label_4
_geom_torsion
C14A Zr1A C1A C9A 26.57(19)
N1A Zr1A C1A C9A -17.37(19)
C13A Zr1A C1A C9A -91.89(16)
C1B Zr1A C1A C9A -171.87(15)
C3B Zr1A C1A C9A 136.84(15)
C3A Zr1A C1A C9A 77.33(16)
C2B Zr1A C1A C9A 155.91(15)
C2A Zr1A C1A C9A 113.5(2)
C9B Zr1A C1A C9A -160.70(14)
C4A Zr1A C1A C9A 37.09(14)
C4B Zr1A C1A C9A 162.62(16)
C14A Zr1A C1A C2A -86.97(18)
N1A Zr1A C1A C2A -130.91(15)
C13A Zr1A C1A C2A 154.57(18)
C1B Zr1A C1A C2A 74.59(17)
C3B Zr1A C1A C2A 23.30(19)
C3A Zr1A C1A C2A -36.20(15)
C2B Zr1A C1A C2A 42.37(17)
C9A Zr1A C1A C2A -113.5(2)
C9B Zr1A C1A C2A 85.77(18)
C4A Zr1A C1A C2A -76.44(17)
C4B Zr1A C1A C2A 49.1(2)
C9A C1A C2A C3A -5.0(3)
Zr1A C1A C2A C3A 64.73(16)
C9A C1A C2A C10A 176.1(2)
Zr1A C1A C2A C10A -114.2(2)
C9A C1A C2A Zr1A -69.74(17)
C14A Zr1A C2A C3A 0.39(18)
N1A Zr1A C2A C3A -33.6(2)
C13A Zr1A C2A C3A -142.13(15)
C1B Zr1A C2A C3A 138.37(16)
C1A Zr1A C2A C3A -115.9(2)
C3B Zr1A C2A C3A 84.63(15)
C2B Zr1A C2A C3A 110.65(16)
C9A Zr1A C2A C3A -78.21(16)
C9B Zr1A C2A C3A 130.01(15)
C4A Zr1A C2A C3A -37.79(14)
C4B Zr1A C2A C3A 94.80(16)
C14A Zr1A C2A C1A 116.32(17)
N1A Zr1A C2A C1A 82.4(2)
C13A Zr1A C2A C1A -26.20(19)
C1B Zr1A C2A C1A -105.70(17)
C3B Zr1A C2A C1A -159.45(17)
C3A Zr1A C2A C1A 115.9(2)
C2B Zr1A C2A C1A -133.42(18)
C9A Zr1A C2A C1A 37.71(16)
C9B Zr1A C2A C1A -114.07(17)
C4A Zr1A C2A C1A 78.13(17)
C4B Zr1A C2A C1A -149.28(16)
C14A Zr1A C2A C10A -122.11(19)
N1A Zr1A C2A C10A -156.07(16)
C13A Zr1A C2A C10A 95.4(2)
C1B Zr1A C2A C10A 15.87(19)
C1A Zr1A C2A C10A 121.6(3)
C3B Zr1A C2A C10A -37.88(19)
C3A Zr1A C2A C10A -122.5(2)
C2B Zr1A C2A C10A -11.85(18)
C9A Zr1A C2A C10A 159.3(2)
C9B Zr1A C2A C10A 7.5(2)
C4A Zr1A C2A C10A -160.3(2)
C4B Zr1A C2A C10A -27.7(2)
C1A C2A C3A C4A 6.2(3)
C10A C2A C3A C4A -174.9(2)
Zr1A C2A C3A C4A 70.38(16)
C1A C2A C3A Zr1A -64.18(17)
C10A C2A C3A Zr1A 114.7(2)
C14A Zr1A C3A C2A -179.66(15)
N1A Zr1A C3A C2A 159.05(14)
C13A Zr1A C3A C2A 50.78(19)
C1B Zr1A C3A C2A -44.72(16)
C1A Zr1A C3A C2A 36.74(14)
C3B Zr1A C3A C2A -93.20(15)
C2B Zr1A C3A C2A -61.30(15)
C9A Zr1A C3A C2A 77.15(16)
C9B Zr1A C3A C2A -70.43(19)
C4A Zr1A C3A C2A 113.5(2)
C4B Zr1A C3A C2A -101.83(15)
C14A Zr1A C3A C4A 66.85(16)
N1A Zr1A C3A C4A 45.56(17)
C13A Zr1A C3A C4A -62.7(2)
C1B Zr1A C3A C4A -158.21(16)
C1A Zr1A C3A C4A -76.75(17)
C3B Zr1A C3A C4A 153.31(17)
C2B Zr1A C3A C4A -174.79(17)
C2A Zr1A C3A C4A -113.5(2)
C9A Zr1A C3A C4A -36.34(16)
C9B Zr1A C3A C4A 176.08(16)
C4B Zr1A C3A C4A 144.68(15)
C2A C3A C4A C5A 173.2(3)
Zr1A C3A C4A C5A -117.7(3)
C2A C3A C4A C9A -5.0(3)
Zr1A C3A C4A C9A 64.07(17)
C2A C3A C4A Zr1A -69.11(16)
C14A Zr1A C4A C5A 19.6(2)
N1A Zr1A C4A C5A -10.6(2)
C13A Zr1A C4A C5A -97.0(2)
C1B Zr1A C4A C5A 161.1(2)
C1A Zr1A C4A C5A -152.1(3)
C3B Zr1A C4A C5A 100.1(2)
C3A Zr1A C4A C5A 129.3(3)
C2B Zr1A C4A C5A 134.9(2)
C2A Zr1A C4A C5A 166.9(3)
C9A Zr1A C4A C5A -114.7(3)
C9B Zr1A C4A C5A 117.8(4)
C4B Zr1A C4A C5A 76.2(3)
C14A Zr1A C4A C3A -109.65(16)
N1A Zr1A C4A C3A -139.91(16)
C13A Zr1A C4A C3A 133.72(16)
C1B Zr1A C4A C3A 31.8(2)
C1A Zr1A C4A C3A 78.59(17)
C3B Zr1A C4A C3A -29.20(18)
C2B Zr1A C4A C3A 5.63(18)
C2A Zr1A C4A C3A 37.63(15)
C9A Zr1A C4A C3A 116.0(2)
C9B Zr1A C4A C3A -11.5(5)
C4B Zr1A C4A C3A -53.1(2)
C14A Zr1A C4A C9A 134.34(17)
N1A Zr1A C4A C9A 104.08(15)
C13A Zr1A C4A C9A 17.71(18)
C1B Zr1A C4A C9A -84.16(19)
C1A Zr1A C4A C9A -37.42(15)
C3B Zr1A C4A C9A -145.21(15)
C3A Zr1A C4A C9A -116.0(2)
C2B Zr1A C4A C9A -110.38(16)
C2A Zr1A C4A C9A -78.38(16)
C9B Zr1A C4A C9A -127.5(4)
C4B Zr1A C4A C9A -169.09(15)
C3A C4A C5A C6A -178.6(3)
C9A C4A C5A C6A -0.5(4)
Zr1A C4A C5A C6A 87.4(3)
C4A C5A C6A C7A -0.8(5)
C5A C6A C7A C8A 0.8(5)
C6A C7A C8A C9A 0.6(4)
C7A C8A C9A C1A 176.1(3)
C7A C8A C9A C4A -1.8(4)
C7A C8A C9A Zr1A -91.4(3)
C2A C1A C9A C8A -176.2(3)
Zr1A C1A C9A C8A 114.6(3)
C2A C1A C9A C4A 1.9(3)
Zr1A C1A C9A C4A -67.37(17)
C2A C1A C9A Zr1A 69.24(17)
C5A C4A C9A C8A 1.8(4)
C3A C4A C9A C8A -179.7(2)
Zr1A C4A C9A C8A -116.8(2)
C5A C4A C9A C1A -176.6(2)
C3A C4A C9A C1A 1.9(3)
Zr1A C4A C9A C1A 64.86(17)
C5A C4A C9A Zr1A 118.5(2)
C3A C4A C9A Zr1A -62.95(16)
C14A Zr1A C9A C8A 70.8(3)
N1A Zr1A C9A C8A 37.1(3)
C13A Zr1A C9A C8A -47.4(3)
C1B Zr1A C9A C8A -119.4(2)
C1A Zr1A C9A C8A -129.6(3)
C3B Zr1A C9A C8A 166.7(2)
C3A Zr1A C9A C8A 152.4(3)
C2B Zr1A C9A C8A -157.9(2)
C2A Zr1A C9A C8A -167.4(3)
C9B Zr1A C9A C8A -91.1(3)
C4A Zr1A C9A C8A 116.0(3)
C4B Zr1A C9A C8A 157.4(4)
C14A Zr1A C9A C1A -159.62(15)
N1A Zr1A C9A C1A 166.64(14)
C13A Zr1A C9A C1A 82.18(16)
C1B Zr1A C9A C1A 10.14(19)
C3B Zr1A C9A C1A -63.7(2)
C3A Zr1A C9A C1A -77.99(16)
C2B Zr1A C9A C1A -28.30(18)
C2A Zr1A C9A C1A -37.86(14)
C9B Zr1A C9A C1A 38.4(3)
C4A Zr1A C9A C1A -114.4(2)
C4B Zr1A C9A C1A -73.1(5)
C14A Zr1A C9A C4A -45.20(16)
N1A Zr1A C9A C4A -78.94(16)
C13A Zr1A C9A C4A -163.40(17)
C1B Zr1A C9A C4A 124.56(16)
C1A Zr1A C9A C4A 114.4(2)
C3B Zr1A C9A C4A 50.7(2)
C3A Zr1A C9A C4A 36.43(15)
C2B Zr1A C9A C4A 86.12(17)
C2A Zr1A C9A C4A 76.56(16)
C9B Zr1A C9A C4A 152.87(18)
C4B Zr1A C9A C4A 41.3(6)
C3A C2A C10A C12A 161.6(3)
C1A C2A C10A C12A -19.7(4)
Zr1A C2A C10A C12A -108.3(2)
C3A C2A C10A C11A 30.0(3)
C1A C2A C10A C11A -151.3(2)
Zr1A C2A C10A C11A 120.0(2)
C3A C2A C10A C10B -66.8(3)
C1A C2A C10A C10B 112.0(3)
Zr1A C2A C10A C10B 23.3(3)
C2A C10A C11A C11B -96.6(2)
C12A C10A C11A C11B 134.5(3)
C10B C10A C11A C11B 16.5(2)
C13A Zr1A C14A N1A -5.15(19)
C1B Zr1A C14A N1A 100.28(16)
C1A Zr1A C14A N1A -104.79(16)
C3B Zr1A C14A N1A 131.62(15)
C3A Zr1A C14A N1A -143.38(15)
C2B Zr1A C14A N1A 136.28(14)
C2A Zr1A C14A N1A -143.59(14)
C9A Zr1A C14A N1A -90.75(15)
C9B Zr1A C14A N1A 81.30(15)
C4A Zr1A C14A N1A -113.39(15)
C4B Zr1A C14A N1A 100.17(15)
N1A Zr1A C14A C15A 179.2(6)
C13A Zr1A C14A C15A 174.0(4)
C1B Zr1A C14A C15A -80.6(5)
C1A Zr1A C14A C15A 74.4(5)
C3B Zr1A C14A C15A -49.2(5)
C3A Zr1A C14A C15A 35.8(5)
C2B Zr1A C14A C15A -44.6(5)
C2A Zr1A C14A C15A 35.6(5)
C9A Zr1A C14A C15A 88.4(5)
C9B Zr1A C14A C15A -99.5(5)
C4A Zr1A C14A C15A 65.8(5)
C4B Zr1A C14A C15A -80.7(5)
C15A C14A N1A C16A -0.4(5)
Zr1A C14A N1A C16A 179.1(3)
C15A C14A N1A Zr1A -179.5(3)
C13A Zr1A N1A C14A 175.49(16)
C1B Zr1A N1A C14A -109.26(17)
C1A Zr1A N1A C14A 104.32(16)
C3B Zr1A N1A C14A -51.74(16)
C3A Zr1A N1A C14A 41.43(17)
C2B Zr1A N1A C14A -65.63(19)
C2A Zr1A N1A C14A 60.4(2)
C9A Zr1A N1A C14A 95.04(15)
C9B Zr1A N1A C14A -104.99(16)
C4A Zr1A N1A C14A 63.70(15)
C4B Zr1A N1A C14A -75.68(16)
C14A Zr1A N1A C16A -178.2(5)
C13A Zr1A N1A C16A -2.7(5)
C1B Zr1A N1A C16A 72.5(5)
C1A Zr1A N1A C16A -73.9(5)
C3B Zr1A N1A C16A 130.0(5)
C3A Zr1A N1A C16A -136.8(4)
C2B Zr1A N1A C16A 116.1(4)
C2A Zr1A N1A C16A -117.9(4)
C9A Zr1A N1A C16A -83.2(5)
C9B Zr1A N1A C16A 76.8(5)
C4A Zr1A N1A C16A -114.5(5)
C4B Zr1A N1A C16A 106.1(5)
C14A N1A C16A C18A 165.2(3)
Zr1A N1A C16A C18A -17.0(6)
C14A N1A C16A C17A 47.5(4)
Zr1A N1A C16A C17A -134.7(4)
C14A N1A C16A C19A -73.9(4)
Zr1A N1A C16A C19A 103.9(5)
C14A Zr1A C1B C2B 76.07(19)
N1A Zr1A C1B C2B 120.20(16)
C13A Zr1A C1B C2B -162.37(17)
C1A Zr1A C1B C2B -84.92(16)
C3B Zr1A C1B C2B 35.94(15)
C3A Zr1A C1B C2B -31.85(18)
C2A Zr1A C1B C2B -53.75(16)
C9A Zr1A C1B C2B -90.33(18)
C9B Zr1A C1B C2B 112.2(2)
C4A Zr1A C1B C2B -49.1(2)
C4B Zr1A C1B C2B 76.20(18)
C14A Zr1A C1B C9B -36.2(2)
N1A Zr1A C1B C9B 8.0(2)
C13A Zr1A C1B C9B 85.39(18)
C1A Zr1A C1B C9B 162.84(17)
C3B Zr1A C1B C9B -76.31(18)
C3A Zr1A C1B C9B -144.09(17)
C2B Zr1A C1B C9B -112.2(2)
C2A Zr1A C1B C9B -166.00(18)
C9A Zr1A C1B C9B 157.43(16)
C4A Zr1A C1B C9B -161.39(16)
C4B Zr1A C1B C9B -36.05(16)
C9B C1B C2B C3B 6.4(3)
Zr1A C1B C2B C3B -65.18(18)
C9B C1B C2B C10B -173.5(2)
Zr1A C1B C2B C10B 114.9(3)
C9B C1B C2B Zr1A 71.56(19)
C14A Zr1A C2B C3B -8.84(18)
N1A Zr1A C2B C3B 25.6(2)
C13A Zr1A C2B C3B 135.18(16)
C1B Zr1A C2B C3B 116.3(2)
C1A Zr1A C2B C3B -146.71(16)
C3A Zr1A C2B C3B -93.81(16)
C2A Zr1A C2B C3B -123.81(17)
C9A Zr1A C2B C3B -132.05(15)
C9B Zr1A C2B C3B 77.91(17)
C4A Zr1A C2B C3B -96.82(16)
C4B Zr1A C2B C3B 38.37(16)
C14A Zr1A C2B C1B -125.18(17)
N1A Zr1A C2B C1B -90.72(19)
C13A Zr1A C2B C1B 18.84(19)
C1A Zr1A C2B C1B 96.95(17)
C3B Zr1A C2B C1B -116.3(2)
C3A Zr1A C2B C1B 149.85(17)
C2A Zr1A C2B C1B 119.85(18)
C9A Zr1A C2B C1B 111.61(16)
C9B Zr1A C2B C1B -38.43(16)
C4A Zr1A C2B C1B 146.84(16)
C4B Zr1A C2B C1B -77.97(17)
C14A Zr1A C2B C10B 112.6(2)
N1A Zr1A C2B C10B 147.02(19)
C13A Zr1A C2B C10B -103.4(2)
C1B Zr1A C2B C10B -122.3(3)
C1A Zr1A C2B C10B -25.3(2)
C3B Zr1A C2B C10B 121.4(3)
C3A Zr1A C2B C10B 27.6(2)
C2A Zr1A C2B C10B -2.4(2)
C9A Zr1A C2B C10B -10.7(3)
C9B Zr1A C2B C10B -160.7(3)
C4A Zr1A C2B C10B 24.6(2)
C4B Zr1A C2B C10B 159.8(3)
C1B C2B C3B C4B -7.0(3)
C10B C2B C3B C4B 173.0(2)
Zr1A C2B C3B C4B -71.49(17)
C1B C2B C3B Zr1A 64.54(19)
C10B C2B C3B Zr1A -115.5(2)
C14A Zr1A C3B C2B 172.18(16)
N1A Zr1A C3B C2B -162.24(15)
C13A Zr1A C3B C2B -61.1(2)
C1B Zr1A C3B C2B -36.53(15)
C1A Zr1A C3B C2B 38.25(18)
C3A Zr1A C3B C2B 82.40(16)
C2A Zr1A C3B C2B 50.49(16)
C9A Zr1A C3B C2B 70.9(2)
C9B Zr1A C3B C2B -77.10(17)
C4A Zr1A C3B C2B 97.46(16)
C4B Zr1A C3B C2B -112.4(2)
C14A Zr1A C3B C4B -75.45(17)
N1A Zr1A C3B C4B -49.88(18)
C13A Zr1A C3B C4B 51.3(2)
C1B Zr1A C3B C4B 75.84(17)
C1A Zr1A C3B C4B 150.61(16)
C3A Zr1A C3B C4B -165.24(17)
C2B Zr1A C3B C4B 112.4(2)
C2A Zr1A C3B C4B 162.86(17)
C9A Zr1A C3B C4B -176.71(16)
C9B Zr1A C3B C4B 35.27(16)
C4A Zr1A C3B C4B -150.17(16)
C2B C3B C4B C9B 4.9(3)
Zr1A C3B C4B C9B -64.42(18)
C2B C3B C4B C5B -172.9(3)
Zr1A C3B C4B C5B 117.8(3)
C2B C3B C4B Zr1A 69.29(18)
C14A Zr1A C4B C9B -142.61(16)
N1A Zr1A C4B C9B -109.85(15)
C13A Zr1A C4B C9B -25.28(17)
C1B Zr1A C4B C9B 37.49(15)
C1A Zr1A C4B C9B 70.2(2)
C3B Zr1A C4B C9B 116.9(2)
C3A Zr1A C4B C9B 133.25(15)
C2B Zr1A C4B C9B 78.67(17)
C2A Zr1A C4B C9B 97.40(16)
C9A Zr1A C4B C9B 128.9(5)
C4A Zr1A C4B C9B 161.37(15)
C14A Zr1A C4B C3B 100.53(17)
N1A Zr1A C4B C3B 133.29(17)
C13A Zr1A C4B C3B -142.14(17)
C1B Zr1A C4B C3B -79.37(17)
C1A Zr1A C4B C3B -46.7(2)
C3A Zr1A C4B C3B 16.38(19)
C2B Zr1A C4B C3B -38.19(16)
C2A Zr1A C4B C3B -19.46(19)
C9A Zr1A C4B C3B 12.0(6)
C9B Zr1A C4B C3B -116.9(2)
C4A Zr1A C4B C3B 44.5(2)
C14A Zr1A C4B C5B -28.2(3)
N1A Zr1A C4B C5B 4.5(3)
C13A Zr1A C4B C5B 89.1(3)
C1B Zr1A C4B C5B 151.9(3)
C1A Zr1A C4B C5B -175.5(3)
C3B Zr1A C4B C5B -128.8(4)
C3A Zr1A C4B C5B -112.4(3)
C2B Zr1A C4B C5B -166.9(3)
C2A Zr1A C4B C5B -148.2(3)
C9A Zr1A C4B C5B -116.8(5)
C9B Zr1A C4B C5B 114.4(3)
C4A Zr1A C4B C5B -84.2(3)
C9B C4B C5B C6B -2.3(4)
C3B C4B C5B C6B 175.3(3)
Zr1A C4B C5B C6B -91.4(3)
C4B C5B C6B C7B 1.2(5)
C5B C6B C7B C8B 1.6(6)
C6B C7B C8B C9B -3.2(5)
C3B C4B C9B C8B -177.4(2)
C5B C4B C9B C8B 0.7(4)
Zr1A C4B C9B C8B 120.5(3)
C3B C4B C9B C1B -0.9(3)
C5B C4B C9B C1B 177.2(2)
Zr1A C4B C9B C1B -63.08(18)
C3B C4B C9B Zr1A 62.13(18)
C5B C4B C9B Zr1A -119.7(2)
C7B C8B C9B C4B 2.0(5)
C7B C8B C9B C1B -173.4(3)
C7B C8B C9B Zr1A 93.9(4)
C2B C1B C9B C4B -3.3(3)
Zr1A C1B C9B C4B 66.48(18)
C2B C1B C9B C8B 172.6(3)
Zr1A C1B C9B C8B -117.6(3)
C2B C1B C9B Zr1A -69.77(18)
C14A Zr1A C9B C4B 37.98(16)
N1A Zr1A C9B C4B 71.11(15)
C13A Zr1A C9B C4B 155.73(17)
C1B Zr1A C9B C4B -115.1(2)
C1A Zr1A C9B C4B -136.29(15)
C3B Zr1A C9B C4B -36.31(15)
C3A Zr1A C9B C4B -65.20(19)
C2B Zr1A C9B C4B -76.59(17)
C2A Zr1A C9B C4B -99.33(16)
C9A Zr1A C9B C4B -160.37(18)
C4A Zr1A C9B C4B -56.8(4)
C14A Zr1A C9B C8B -79.0(3)
N1A Zr1A C9B C8B -45.8(3)
C13A Zr1A C9B C8B 38.8(3)
C1B Zr1A C9B C8B 128.0(4)
C1A Zr1A C9B C8B 106.8(3)
C3B Zr1A C9B C8B -153.3(3)
C3A Zr1A C9B C8B 177.8(3)
C2B Zr1A C9B C8B 166.5(4)
C2A Zr1A C9B C8B 143.7(3)
C9A Zr1A C9B C8B 82.7(4)
C4A Zr1A C9B C8B -173.7(3)
C4B Zr1A C9B C8B -116.9(4)
C14A Zr1A C9B C1B 153.08(17)
N1A Zr1A C9B C1B -173.79(17)
C13A Zr1A C9B C1B -89.18(19)
C1A Zr1A C9B C1B -21.2(2)
C3B Zr1A C9B C1B 78.78(18)
C3A Zr1A C9B C1B 49.9(2)
C2B Zr1A C9B C1B 38.50(17)
C2A Zr1A C9B C1B 15.8(2)
C9A Zr1A C9B C1B -45.3(3)
C4A Zr1A C9B C1B 58.3(5)
C4B Zr1A C9B C1B 115.1(2)
C3B C2B C10B C12B -122.4(3)
C1B C2B C10B C12B 57.5(4)
Zr1A C2B C10B C12B 147.2(2)
C3B C2B C10B C11B 3.7(4)
C1B C2B C10B C11B -176.4(3)
Zr1A C2B C10B C11B -86.7(3)
C3B C2B C10B C10A 105.6(3)
C1B C2B C10B C10A -74.5(3)
Zr1A C2B C10B C10A 15.3(3)
C2A C10A C10B C12B -153.8(2)
C12A C10A C10B C12B -24.7(3)
C11A C10A C10B C12B 93.6(3)
C2A C10A C10B C2B -24.4(3)
C12A C10A C10B C2B 104.8(3)
C11A C10A C10B C2B -136.9(3)
C2A C10A C10B C11B 96.3(2)
C12A C10A C10B C11B -134.5(2)
C11A C10A C10B C11B -16.2(2)
C10A C11A C11B C10B -16.8(2)
C12B C10B C11B C11A -99.5(3)
C2B C10B C11B C11A 133.9(3)
C10A C10B C11B C11A 16.4(2)
C14C Zr1C C1C C9C 67.23(18)
N1C Zr1C C1C C9C 41.16(19)
C13C Zr1C C1C C9C -63.9(2)
C1D Zr1C C1C C9C -158.24(16)
C3C Zr1C C1C C9C -76.75(18)
C2C Zr1C C1C C9C -113.4(2)
C2D Zr1C C1C C9C -172.70(19)
C3D Zr1C C1C C9C 154.93(18)
C9D Zr1C C1C C9C 173.10(15)
C4C Zr1C C1C C9C -36.24(16)
C4D Zr1C C1C C9C 143.70(16)
C14C Zr1C C1C C2C -179.35(16)
N1C Zr1C C1C C2C 154.58(15)
C13C Zr1C C1C C2C 49.5(2)
C1D Zr1C C1C C2C -44.82(18)
C3C Zr1C C1C C2C 36.67(15)
C2D Zr1C C1C C2C -59.28(16)
C3D Zr1C C1C C2C -91.65(16)
C9D Zr1C C1C C2C -73.5(2)
C4C Zr1C C1C C2C 77.18(17)
C9C Zr1C C1C C2C 113.4(2)
C4D Zr1C C1C C2C -102.88(16)
C9C C1C C2C C3C 5.7(3)
Zr1C C1C C2C C3C -65.11(18)
C9C C1C C2C C10C -174.7(2)
Zr1C C1C C2C C10C 114.5(3)
C9C C1C C2C Zr1C 70.83(17)
C14C Zr1C C2C C3C 116.05(18)
N1C Zr1C C2C C3C 76.5(2)
C13C Zr1C C2C C3C -28.11(19)
C1D Zr1C C2C C3C -105.52(18)
C1C Zr1C C2C C3C 115.3(2)
C2D Zr1C C2C C3C -131.8(2)
C3D Zr1C C2C C3C -159.34(18)
C9D Zr1C C2C C3C -115.86(17)
C4C Zr1C C2C C3C 37.85(16)
C9C Zr1C C2C C3C 77.79(18)
C4D Zr1C C2C C3C -151.66(16)
C14C Zr1C C2C C1C 0.8(2)
N1C Zr1C C2C C1C -38.7(2)
C13C Zr1C C2C C1C -143.37(16)
C1D Zr1C C2C C1C 139.21(16)
C3C Zr1C C2C C1C -115.3(2)
C2D Zr1C C2C C1C 112.96(18)
C3D Zr1C C2C C1C 85.40(16)
C9D Zr1C C2C C1C 128.88(15)
C4C Zr1C C2C C1C -77.41(17)
C9C Zr1C C2C C1C -37.48(15)
C4D Zr1C C2C C1C 93.08(16)
C14C Zr1C C2C C10C -122.2(3)
N1C Zr1C C2C C10C -161.7(3)
C13C Zr1C C2C C10C 93.7(3)
C1D Zr1C C2C C10C 16.2(3)
C3C Zr1C C2C C10C 121.8(4)
C1C Zr1C C2C C10C -123.0(4)
C2D Zr1C C2C C10C -10.0(3)
C3D Zr1C C2C C10C -37.6(3)
C9D Zr1C C2C C10C 5.9(3)
C4C Zr1C C2C C10C 159.6(3)
C9C Zr1C C2C C10C -160.4(3)
C4D Zr1C C2C C10C -29.9(3)
C1C C2C C3C C4C -5.2(3)
C10C C2C C3C C4C 175.2(2)
Zr1C C2C C3C C4C -70.31(18)
C1C C2C C3C Zr1C 65.11(17)
C10C C2C C3C Zr1C -114.5(3)
C14C Zr1C C3C C2C -89.12(19)
N1C Zr1C C3C C2C -131.14(16)
C13C Zr1C C3C C2C 152.61(19)
C1D Zr1C C3C C2C 75.65(18)
C1C Zr1C C3C C2C -37.18(17)
C2D Zr1C C3C C2C 43.74(18)
C3D Zr1C C3C C2C 23.1(2)
C9D Zr1C C3C C2C 85.2(2)
C4C Zr1C C3C C2C -113.5(3)
C9C Zr1C C3C C2C -77.29(19)
C4D Zr1C C3C C2C 45.1(3)
C14C Zr1C C3C C4C 24.4(2)
N1C Zr1C C3C C4C -17.6(2)
C13C Zr1C C3C C4C -93.89(19)
C1D Zr1C C3C C4C -170.85(18)
C1C Zr1C C3C C4C 76.32(19)
C2C Zr1C C3C C4C 113.5(3)
C2D Zr1C C3C C4C 157.24(18)
C3D Zr1C C3C C4C 136.55(17)
C9D Zr1C C3C C4C -161.27(16)
C9C Zr1C C3C C4C 36.21(17)
C4D Zr1C C3C C4C 158.56(16)
C2C C3C C4C C5C -174.5(3)
Zr1C C3C C4C C5C 116.7(3)
C2C C3C C4C C9C 2.8(3)
Zr1C C3C C4C C9C -66.11(18)
C2C C3C C4C Zr1C 68.86(17)
C14C Zr1C C4C C5C 69.8(3)
N1C Zr1C C4C C5C 37.0(2)
C13C Zr1C C4C C5C -48.2(2)
C1D Zr1C C4C C5C -117.0(2)
C3C Zr1C C4C C5C -128.6(3)
C1C Zr1C C4C C5C 152.5(3)
C2C Zr1C C4C C5C -166.3(3)
C2D Zr1C C4C C5C -155.2(2)
C3D Zr1C C4C C5C 168.6(2)
C9D Zr1C C4C C5C -88.8(3)
C9C Zr1C C4C C5C 115.8(3)
C4D Zr1C C4C C5C 152.2(3)
C14C Zr1C C4C C9C -46.04(17)
N1C Zr1C C4C C9C -78.75(16)
C13C Zr1C C4C C9C -163.96(17)
C1D Zr1C C4C C9C 127.25(16)
C3C Zr1C C4C C9C 115.6(3)
C1C Zr1C C4C C9C 36.66(16)
C2C Zr1C C4C C9C 77.87(18)
C2D Zr1C C4C C9C 89.02(17)
C3D Zr1C C4C C9C 52.8(2)
C9D Zr1C C4C C9C 155.36(19)
C4D Zr1C C4C C9C 36.4(4)
C14C Zr1C C4C C3C -161.67(18)
N1C Zr1C C4C C3C 165.62(18)
C13C Zr1C C4C C3C 80.41(19)
C1D Zr1C C4C C3C 11.6(2)
C1C Zr1C C4C C3C -79.0(2)
C2C Zr1C C4C C3C -37.76(19)
C2D Zr1C C4C C3C -26.6(2)
C3D Zr1C C4C C3C -62.9(2)
C9D Zr1C C4C C3C 39.7(3)
C9C Zr1C C4C C3C -115.6(3)
C4D Zr1C C4C C3C -79.2(4)
C9C C4C C5C C6C -1.9(4)
C3C C4C C5C C6C 175.0(3)
Zr1C C4C C5C C6C -92.2(3)
C4C C5C C6C C7C 1.5(5)
C5C C6C C7C C8C 0.4(5)
C6C C7C C8C C9C -1.8(4)
C2C C1C C9C C8C 173.5(3)
Zr1C C1C C9C C8C -117.9(3)
C2C C1C C9C C4C -4.0(3)
Zr1C C1C C9C C4C 64.66(17)
C2C C1C C9C Zr1C -68.66(17)
C7C C8C C9C C1C -175.9(3)
C7C C8C C9C C4C 1.3(4)
C7C C8C C9C Zr1C 90.4(3)
C5C C4C C9C C1C 178.4(2)
C3C C4C C9C C1C 0.8(3)
Zr1C C4C C9C C1C -62.60(17)
C5C C4C C9C C8C 0.6(4)
C3C C4C C9C C8C -177.1(2)
Zr1C C4C C9C C8C 119.5(2)
C5C C4C C9C Zr1C -119.0(2)
C3C C4C C9C Zr1C 63.39(17)
C14C Zr1C C9C C1C -110.12(19)
N1C Zr1C C9C C1C -142.53(18)
C13C Zr1C C9C C1C 133.08(18)
C1D Zr1C C9C C1C 33.0(2)
C3C Zr1C C9C C1C 78.85(19)
C2C Zr1C C9C C1C 38.26(18)
C2D Zr1C C9C C1C 8.0(2)
C3D Zr1C C9C C1C -27.2(2)
C9D Zr1C C9C C1C -20.7(4)
C4C Zr1C C9C C1C 115.8(2)
C4D Zr1C C9C C1C -52.9(2)
C14C Zr1C C9C C8C 19.0(2)
N1C Zr1C C9C C8C -13.4(2)
C13C Zr1C C9C C8C -97.8(2)
C1D Zr1C C9C C8C 162.2(2)
C3C Zr1C C9C C8C -152.0(3)
C1C Zr1C C9C C8C 129.2(3)
C2C Zr1C C9C C8C 167.4(3)
C2D Zr1C C9C C8C 137.2(2)
C3D Zr1C C9C C8C 101.9(2)
C9D Zr1C C9C C8C 108.4(4)
C4C Zr1C C9C C8C -115.0(3)
C4D Zr1C C9C C8C 76.2(3)
C14C Zr1C C9C C4C 134.05(17)
N1C Zr1C C9C C4C 101.64(16)
C13C Zr1C C9C C4C 17.26(18)
C1D Zr1C C9C C4C -82.8(2)
C3C Zr1C C9C C4C -36.97(16)
C1C Zr1C C9C C4C -115.8(2)
C2C Zr1C C9C C4C -77.56(17)
C2D Zr1C C9C C4C -107.83(16)
C3D Zr1C C9C C4C -143.07(15)
C9D Zr1C C9C C4C -136.6(3)
C4D Zr1C C9C C4C -168.77(14)
C3C C2C C10C C10D 105.2(4)
C1C C2C C10C C10D -74.3(4)
Zr1C C2C C10C C10D 15.8(5)
C3C C2C C10C C11C -144.8(4)
C1C C2C C10C C11C 35.7(5)
Zr1C C2C C10C C11C 125.7(4)
C3C C2C C10C C12C -10.7(5)
C1C C2C C10C C12C 169.9(4)
Zr1C C2C C10C C12C -100.1(4)
C10D C10C C11C C11D 17.4(5)
C2C C10C C11C C11D -102.7(4)
C12C C10C C11C C11D 125.5(5)
C13C Zr1C C14C N1C 7.63(18)
C1D Zr1C C14C N1C 107.25(15)
C3C Zr1C C14C N1C -92.66(17)
C1C Zr1C C14C N1C -132.23(14)
C2C Zr1C C14C N1C -132.65(14)
C2D Zr1C C14C N1C 145.13(13)
C3D Zr1C C14C N1C 143.76(14)
C9D Zr1C C14C N1C 91.88(14)
C4C Zr1C C14C N1C -79.64(15)
C9C Zr1C C14C N1C -102.31(15)
C4D Zr1C C14C N1C 113.44(14)
N1C Zr1C C14C C15C -175.8(5)
C13C Zr1C C14C C15C -168.2(4)
C1D Zr1C C14C C15C -68.6(5)
C3C Zr1C C14C C15C 91.5(4)
C1C Zr1C C14C C15C 51.9(4)
C2C Zr1C C14C C15C 51.5(5)
C2D Zr1C C14C C15C -30.7(5)
C3D Zr1C C14C C15C -32.1(4)
C9D Zr1C C14C C15C -84.0(4)
C4C Zr1C C14C C15C 104.5(4)
C9C Zr1C C14C C15C 81.8(4)
C4D Zr1C C14C C15C -62.4(4)
C15C C14C N1C C16C -0.6(5)
Zr1C C14C N1C C16C -178.1(3)
C15C C14C N1C Zr1C 177.5(3)
C13C Zr1C N1C C14C -173.30(16)
C1D Zr1C N1C C14C -102.48(16)
C3C Zr1C N1C C14C 114.21(16)
C1C Zr1C N1C C14C 53.29(16)
C2C Zr1C N1C C14C 74.8(2)
C2D Zr1C N1C C14C -57.1(2)
C3D Zr1C N1C C14C -40.37(16)
C9D Zr1C N1C C14C -94.22(15)
C4C Zr1C N1C C14C 104.86(15)
C9C Zr1C N1C C14C 73.78(15)
C4D Zr1C N1C C14C -63.51(15)
C14C Zr1C N1C C16C 176.2(5)
C13C Zr1C N1C C16C 2.9(4)
C1D Zr1C N1C C16C 73.7(4)
C3C Zr1C N1C C16C -69.6(4)
C1C Zr1C N1C C16C -130.5(4)
C2C Zr1C N1C C16C -109.0(4)
C2D Zr1C N1C C16C 119.1(4)
C3D Zr1C N1C C16C 135.8(4)
C9D Zr1C N1C C16C 82.0(4)
C4C Zr1C N1C C16C -79.0(4)
C9C Zr1C N1C C16C -110.0(4)
C4D Zr1C N1C C16C 112.7(4)
C14C N1C C16C C17C -165.9(3)
Zr1C N1C C16C C17C 18.9(6)
C14C N1C C16C C18C 74.4(4)
Zr1C N1C C16C C18C -100.8(5)
C14C N1C C16C C19C -47.1(4)
Zr1C N1C C16C C19C 137.7(4)
C14C Zr1C C1D C2D 83.96(17)
N1C Zr1C C1D C2D 128.24(15)
C13C Zr1C C1D C2D -157.85(17)
C3C Zr1C C1D C2D -81.21(16)
C1C Zr1C C1D C2D -27.60(18)
C2C Zr1C C1D C2D -50.02(16)
C3D Zr1C C1D C2D 36.47(14)
C9D Zr1C C1D C2D 113.0(2)
C4C Zr1C C1D C2D -87.44(17)
C9C Zr1C C1D C2D -45.8(2)
C4D Zr1C C1D C2D 76.39(16)
C14C Zr1C C1D C9D -29.0(2)
N1C Zr1C C1D C9D 15.3(2)
C13C Zr1C C1D C9D 89.19(16)
C3C Zr1C C1D C9D 165.82(16)
C1C Zr1C C1D C9D -140.57(15)
C2C Zr1C C1D C9D -162.99(16)
C2D Zr1C C1D C9D -113.0(2)
C3D Zr1C C1D C9D -76.50(16)
C4C Zr1C C1D C9D 159.60(14)
C9C Zr1C C1D C9D -158.78(15)
C4D Zr1C C1D C9D -36.57(14)
C9D C1D C2D C3D 5.0(3)
Zr1C C1D C2D C3D -66.07(17)
C9D C1D C2D C10D -175.4(2)
Zr1C C1D C2D C10D 113.6(2)
C9D C1D C2D Zr1C 71.06(16)
C14C Zr1C C2D C1D -118.38(16)
N1C Zr1C C2D C1D -86.3(2)
C13C Zr1C C2D C1D 22.96(18)
C3C Zr1C C2D C1D 100.82(16)
C1C Zr1C C2D C1D 154.39(17)
C2C Zr1C C2D C1D 124.30(18)
C3D Zr1C C2D C1D -115.8(2)
C9D Zr1C C2D C1D -38.22(14)
C4C Zr1C C2D C1D 114.69(16)
C9C Zr1C C2D C1D 150.12(15)
C4D Zr1C C2D C1D -78.18(16)
C14C Zr1C C2D C3D -2.58(18)
N1C Zr1C C2D C3D 29.5(2)
C13C Zr1C C2D C3D 138.76(15)
C1D Zr1C C2D C3D 115.8(2)
C3C Zr1C C2D C3D -143.39(16)
C1C Zr1C C2D C3D -89.81(16)
C2C Zr1C C2D C3D -119.90(17)
C9D Zr1C C2D C3D 77.58(15)
C4C Zr1C C2D C3D -129.51(15)
C9C Zr1C C2D C3D -94.08(15)
C4D Zr1C C2D C3D 37.61(14)
C14C Zr1C C2D C10D 120.4(2)
N1C Zr1C C2D C10D 152.4(2)
C13C Zr1C C2D C10D -98.3(2)
C1D Zr1C C2D C10D -121.3(3)
C3C Zr1C C2D C10D -20.4(2)
C1C Zr1C C2D C10D 33.1(2)
C2C Zr1C C2D C10D 3.0(2)
C3D Zr1C C2D C10D 122.9(3)
C9D Zr1C C2D C10D -159.5(3)
C4C Zr1C C2D C10D -6.6(3)
C9C Zr1C C2D C10D 28.9(3)
C4D Zr1C C2D C10D 160.6(3)
C1D C2D C3D C4D -5.7(3)
C10D C2D C3D C4D 174.7(2)
Zr1C C2D C3D C4D -70.26(16)
C1D C2D C3D Zr1C 64.55(16)
C10D C2D C3D Zr1C -115.1(2)
C14C Zr1C C3D C2D 177.76(15)
N1C Zr1C C3D C2D -161.43(14)
C13C Zr1C C3D C2D -55.26(19)
C1D Zr1C C3D C2D -36.67(14)
C3C Zr1C C3D C2D 41.56(17)
C1C Zr1C C3D C2D 86.47(16)
C2C Zr1C C3D C2D 53.66(16)
C9D Zr1C C3D C2D -77.43(16)
C4C Zr1C C3D C2D 73.56(18)
C9C Zr1C C3D C2D 100.61(15)
C4D Zr1C C3D C2D -113.3(2)
C14C Zr1C C3D C4D -68.97(16)
N1C Zr1C C3D C4D -48.16(17)
C13C Zr1C C3D C4D 58.01(19)
C1D Zr1C C3D C4D 76.61(16)
C3C Zr1C C3D C4D 154.83(15)
C1C Zr1C C3D C4D -160.26(17)
C2C Zr1C C3D C4D 166.94(17)
C2D Zr1C C3D C4D 113.3(2)
C9D Zr1C C3D C4D 35.84(14)
C4C Zr1C C3D C4D -173.17(14)
C9C Zr1C C3D C4D -146.11(15)
C2D C3D C4D C5D -172.7(3)
Zr1C C3D C4D C5D 119.7(3)
C2D C3D C4D C9D 4.2(3)
Zr1C C3D C4D C9D -63.42(16)
C2D C3D C4D Zr1C 67.66(16)
C14C Zr1C C4D C5D -22.2(2)
N1C Zr1C C4D C5D 8.0(2)
C13C Zr1C C4D C5D 94.1(2)
C1D Zr1C C4D C5D 151.9(3)
C3C Zr1C C4D C5D -168.9(2)
C1C Zr1C C4D C5D -107.6(2)
C2C Zr1C C4D C5D -143.8(2)
C2D Zr1C C4D C5D -167.2(3)
C3D Zr1C C4D C5D -129.2(3)
C9D Zr1C C4D C5D 114.2(3)
C4C Zr1C C4D C5D -107.4(4)
C9C Zr1C C4D C5D -80.0(3)
C14C Zr1C C4D C9D -136.41(15)
N1C Zr1C C4D C9D -106.21(14)
C13C Zr1C C4D C9D -20.10(16)
C1D Zr1C C4D C9D 37.65(14)
C3C Zr1C C4D C9D 76.9(2)
C1C Zr1C C4D C9D 138.18(15)
C2C Zr1C C4D C9D 101.98(16)
C2D Zr1C C4D C9D 78.58(16)
C3D Zr1C C4D C9D 116.6(2)
C4C Zr1C C4D C9D 138.4(3)
C9C Zr1C C4D C9D 165.81(14)
C14C Zr1C C4D C3D 106.98(16)
N1C Zr1C C4D C3D 137.18(15)
C13C Zr1C C4D C3D -136.72(16)
C1D Zr1C C4D C3D -78.96(16)
C3C Zr1C C4D C3D -39.7(2)
C1C Zr1C C4D C3D 21.56(18)
C2C Zr1C C4D C3D -14.64(19)
C2D Zr1C C4D C3D -38.04(15)
C9D Zr1C C4D C3D -116.6(2)
C4C Zr1C C4D C3D 21.8(4)
C9C Zr1C C4D C3D 49.2(2)
C9D C4D C5D C6D 0.0(4)
C3D C4D C5D C6D 176.6(3)
Zr1C C4D C5D C6D -88.1(3)
C4D C5D C6D C7D 0.7(4)
C5D C6D C7D C8D 0.3(5)
C6D C7D C8D C9D -1.9(4)
C5D C4D C9D C8D -1.6(3)
C3D C4D C9D C8D -179.0(2)
Zr1C C4D C9D C8D 118.5(2)
C5D C4D C9D C1D 176.2(2)
C3D C4D C9D C1D -1.2(3)
Zr1C C4D C9D C1D -63.69(15)
C5D C4D C9D Zr1C -120.1(2)
C3D C4D C9D Zr1C 62.50(16)
C7D C8D C9D C4D 2.6(4)
C7D C8D C9D C1D -174.6(3)
C7D C8D C9D Zr1C 94.0(3)
C2D C1D C9D C4D -2.3(3)
Zr1C C1D C9D C4D 67.59(16)
C2D C1D C9D C8D 175.1(3)
Zr1C C1D C9D C8D -115.0(3)
C2D C1D C9D Zr1C -69.91(16)
C14C Zr1C C9D C4D 43.14(15)
N1C Zr1C C9D C4D 76.91(14)
C13C Zr1C C9D C4D 160.84(16)
C1D Zr1C C9D C4D -114.7(2)
C3C Zr1C C9D C4D -132.57(15)
C1C Zr1C C9D C4D -58.91(19)
C2C Zr1C C9D C4D -95.16(16)
C2D Zr1C C9D C4D -76.64(15)
C3D Zr1C C9D C4D -36.10(14)
C4C Zr1C C9D C4D -158.18(19)
C9C Zr1C C9D C4D -43.6(4)
C14C Zr1C C9D C8D -73.6(2)
N1C Zr1C C9D C8D -39.8(2)
C13C Zr1C C9D C8D 44.1(2)
C1D Zr1C C9D C8D 128.6(3)
C3C Zr1C C9D C8D 110.7(2)
C1C Zr1C C9D C8D -175.6(2)
C2C Zr1C C9D C8D 148.1(2)
C2D Zr1C C9D C8D 166.7(3)
C3D Zr1C C9D C8D -152.8(3)
C4C Zr1C C9D C8D 85.1(3)
C9C Zr1C C9D C8D -160.3(3)
C4D Zr1C C9D C8D -116.7(3)
C14C Zr1C C9D C1D 157.80(15)
N1C Zr1C C9D C1D -168.44(15)
C13C Zr1C C9D C1D -84.51(16)
C3C Zr1C C9D C1D -17.91(19)
C1C Zr1C C9D C1D 55.7(2)
C2C Zr1C C9D C1D 19.49(19)
C2D Zr1C C9D C1D 38.02(15)
C3D Zr1C C9D C1D 78.55(16)
C4C Zr1C C9D C1D -43.5(3)
C9C Zr1C C9D C1D 71.1(4)
C4D Zr1C C9D C1D 114.7(2)
C1D C2D C10D C12D 73.9(6)
C3D C2D C10D C12D -106.6(5)
Zr1C C2D C10D C12D 161.9(5)
C1D C2D C10D C10C -84.0(4)
C3D C2D C10D C10C 95.5(4)
Zr1C C2D C10D C10C 4.0(4)
C1D C2D C10D C11D -178.5(4)
C3D C2D C10D C11D 1.1(5)
Zr1C C2D C10D C11D -90.4(4)
C11C C10C C10D C12D 76.1(7)
C2C C10C C10D C12D -166.4(6)
C12C C10C C10D C12D -44.4(7)
C11C C10C C10D C2D -130.1(4)
C2C C10C C10D C2D -12.6(5)
C12C C10C C10D C2D 109.4(4)
C11C C10C C10D C11D -16.6(4)
C2C C10C C10D C11D 100.8(4)
C12C C10C C10D C11D -137.1(4)
C10C C11C C11D C10D -15.5(4)
C12D C10D C11D C11C -111.3(4)
C2D C10D C11D C11C 132.2(3)
C10C C10D C11D C11C 15.6(4)
